data_4108396
loop_
_publ_author_name
'Ali Asadi'
'Brian O. Patrick'
'David M. Perrin'

_publ_section_title
;
 G^C Quartet - A DNA-Inspired Janus-GC Heterocycle: Synthesis, Structural
 Analysis, and Self-Organization
;
_journal_name_full 'Journal of the American Chemical Society'
_journal_page_first 12860
_journal_page_last 12861
_journal_paper_doi 10.1021/ja8047128
_journal_volume 130
_journal_year 2008
_chemical_formula_sum 'C11 H14 N6 O'
_chemical_formula_weight 246.28
_chemical_name_systematic
;
 ?
;
_space_group_IT_number 148
_symmetry_cell_setting trigonal
_symmetry_space_group_name_Hall '-R 3'
_symmetry_space_group_name_H-M 'R -3 :H'
_atom_sites_solution_hydrogens geom
_atom_sites_solution_primary direct
_atom_sites_solution_secondary difmap
_audit_creation_method SHELXL-97
_cell_angle_alpha 90.00
_cell_angle_beta 90.00
_cell_angle_gamma 120.00
_cell_formula_units_Z 18
_cell_length_a 28.827(2)
_cell_length_b 28.827(2)
_cell_length_c 7.7483(13)
_cell_measurement_reflns_used 9924
_cell_measurement_temperature 173(2)
_cell_measurement_theta_max 27.86
_cell_measurement_theta_min 2.45
_cell_volume 5576.2(11)
_computing_structure_refinement 'SHELXL-97 (Sheldrick, 1997)'
_diffrn_ambient_temperature 173(2)
_diffrn_measured_fraction_theta_full 0.989
_diffrn_measured_fraction_theta_max 0.989
_diffrn_measurement_device_type 'Bruker X* APEX II'
_diffrn_measurement_method 'area detector'
_diffrn_radiation_monochromator graphite
_diffrn_radiation_source 'fine-focus sealed tube'
_diffrn_radiation_type MoK\a
_diffrn_radiation_wavelength 0.71073
_diffrn_reflns_av_R_equivalents 0.0374
_diffrn_reflns_av_sigmaI/netI 0.0182
_diffrn_reflns_limit_h_max 38
_diffrn_reflns_limit_h_min -38
_diffrn_reflns_limit_k_max 38
_diffrn_reflns_limit_k_min -38
_diffrn_reflns_limit_l_max 10
_diffrn_reflns_limit_l_min -10
_diffrn_reflns_number 33897
_diffrn_reflns_theta_full 28.22
_diffrn_reflns_theta_max 28.22
_diffrn_reflns_theta_min 1.41
_exptl_absorpt_coefficient_mu 0.092
_exptl_absorpt_correction_T_max 0.968
_exptl_absorpt_correction_T_min 0.844
_exptl_absorpt_correction_type multi-scan
_exptl_crystal_colour red
_exptl_crystal_density_diffrn 1.320
_exptl_crystal_description rod
_exptl_crystal_F_000 2340
_exptl_crystal_size_max 0.70
_exptl_crystal_size_mid 0.35
_exptl_crystal_size_min 0.35
_refine_diff_density_max 0.492
_refine_diff_density_min -0.278
_refine_diff_density_rms 0.049
_refine_ls_extinction_method none
_refine_ls_goodness_of_fit_ref 1.050
_refine_ls_hydrogen_treatment mixed
_refine_ls_matrix_type full
_refine_ls_number_parameters 202
_refine_ls_number_reflns 3030
_refine_ls_number_restraints 6
_refine_ls_restrained_S_all 1.049
_refine_ls_R_factor_all 0.0517
_refine_ls_R_factor_gt 0.0422
_refine_ls_shift/su_max 0.018
_refine_ls_shift/su_mean 0.001
_refine_ls_structure_factor_coef Fsqd
_refine_ls_weighting_details 'calc w=1/[\s^2^(Fo^2^)+(0.0560P)^2^+7.1367P] where P=(Fo^2^+2Fc^2^)/3'
_refine_ls_weighting_scheme calc
_refine_ls_wR_factor_gt 0.1088
_refine_ls_wR_factor_ref 0.1152
_reflns_number_gt 2534
_reflns_number_total 3030
_reflns_threshold_expression >2sigma(I)
_cod_data_source_file ja8047128_si_002.cif
_cod_data_source_block dp020
_cod_original_sg_symbol_H-M 'R -3'
_cod_database_code 4108396

loop_
_symmetry_equiv_pos_as_xyz
'x, y, z'
'-y, x-y, z'
'-x+y, -x, z'
'x+2/3, y+1/3, z+1/3'
'-y+2/3, x-y+1/3, z+1/3'
'-x+y+2/3, -x+1/3, z+1/3'
'x+1/3, y+2/3, z+2/3'
'-y+1/3, x-y+2/3, z+2/3'
'-x+y+1/3, -x+2/3, z+2/3'
'-x, -y, -z'
'y, -x+y, -z'
'x-y, x, -z'
'-x+2/3, -y+1/3, -z+1/3'
'y+2/3, -x+y+1/3, -z+1/3'
'x-y+2/3, x+1/3, -z+1/3'
'-x+1/3, -y+2/3, -z+2/3'
'y+1/3, -x+y+2/3, -z+2/3'
'x-y+1/3, x+2/3, -z+2/3'

loop_
_atom_site_label
_atom_site_type_symbol
_atom_site_fract_x
_atom_site_fract_y
_atom_site_fract_z
_atom_site_U_iso_or_equiv
_atom_site_adp_type
_atom_site_occupancy
_atom_site_symmetry_multiplicity
_atom_site_calc_flag
_atom_site_refinement_flags
_atom_site_disorder_assembly
_atom_site_disorder_group
C1 C 0.57168(5) 0.01209(5) 0.64495(15) 0.0175(2) Uani 1 1 d . A 1
C2 C 0.63352(5) 0.03653(5) 0.88771(15) 0.0166(2) Uani 1 1 d . A 1
C3 C 0.60128(5) 0.05378(5) 0.96787(15) 0.0180(2) Uani 1 1 d . A 1
C4 C 0.60270(5) 0.07816(5) 1.13115(15) 0.0202(3) Uani 1 1 d . A 1
C5 C 0.56053(5) 0.08780(5) 1.12975(16) 0.0222(3) Uani 1 1 d . A 1
C6 C 0.55845(5) 0.04990(5) 0.87674(15) 0.0186(2) Uani 1 1 d . A 1
C7 C 0.63847(5) 0.09336(5) 1.26955(16) 0.0214(3) Uani 1 1 d . A 1
C8 C 0.49087(5) 0.08018(6) 0.92076(18) 0.0261(3) Uani 1 1 d . A 1
H8A H 0.4652 0.0714 1.0169 0.031 Uiso 1 1 calc R A 1
H8B H 0.4714 0.0561 0.8231 0.031 Uiso 1 1 calc R A 1
C9 C 0.51191(7) 0.13776(7) 0.8657(2) 0.0378(4) Uani 1 1 d . A 1
H9A H 0.4813 0.1439 0.8521 0.045 Uiso 1 1 calc R A 1
H9B H 0.5351 0.1618 0.9584 0.045 Uiso 1 1 calc R A 1
C10 C 0.54325(9) 0.15243(8) 0.6997(3) 0.0522(5) Uani 1 1 d . A 1
H10A H 0.5202 0.1285 0.6066 0.063 Uiso 1 1 calc R A 1
H10B H 0.5742 0.1467 0.7132 0.063 Uiso 1 1 calc R A 1
C11 C 0.56340(12) 0.21021(11) 0.6478(4) 0.0836(8) Uani 1 1 d . A 1
H11A H 0.5328 0.2157 0.6295 0.125 Uiso 1 1 calc R A 1
H11B H 0.5841 0.2181 0.5408 0.125 Uiso 1 1 calc R A 1
H11C H 0.5862 0.2341 0.7396 0.125 Uiso 1 1 calc R A 1
N1 N 0.54162(4) 0.02924(4) 0.71764(13) 0.0195(2) Uani 1 1 d . A 1
N2 N 0.61578(4) 0.01599(4) 0.72332(13) 0.0177(2) Uani 1 1 d . A 1
N3 N 0.53377(4) 0.07081(5) 0.97576(13) 0.0214(2) Uani 1 1 d . A 1
N4 N 0.55891(5) -0.01097(5) 0.48974(14) 0.0217(2) Uani 1 1 d . A 1
N5 N 0.66627(5) 0.10779(5) 1.38686(15) 0.0306(3) Uani 1 1 d . A 1
N6 N 0.54650(5) 0.11207(6) 1.25137(16) 0.0324(3) Uani 1 1 d . A 1
O1 O 0.67436(3) 0.03800(3) 0.94570(11) 0.0198(2) Uani 1 1 d . A 1
C12 C 0.6667 0.3333 0.3333 0.25(4) Uiso 0.29(2) 6 d SPD B 2
H12A H 0.7050 0.3463 0.3193 0.377 Uiso 0.048(3) 1 calc PR B 2
H12B H 0.6611 0.3502 0.4348 0.377 Uiso 0.048(3) 1 calc PR B 2
H12C H 0.6531 0.3424 0.2304 0.377 Uiso 0.048(3) 1 calc PR B 2
N7 N 0.6373(16) 0.2735(16) 0.357(9) 0.12(2) Uiso 0.048(3) 1 d PD B 2
C13 C 0.577(3) 0.242(3) 0.34(4) 0.4(2) Uiso 0.048(3) 1 d PD B 2
H13A H 0.5648 0.2037 0.3552 0.638 Uiso 0.048(3) 1 calc PR B 2
H13B H 0.5667 0.2481 0.2266 0.638 Uiso 0.048(3) 1 calc PR B 2
H13C H 0.5611 0.2535 0.4301 0.638 Uiso 0.048(3) 1 calc PR B 2
C14 C 0.668(3) 0.245(3) 0.403(14) 0.12(3) Uiso 0.048(3) 1 d PD B 2
H14 H 0.7055 0.2603 0.3943 0.141 Uiso 0.048(3) 1 calc PR B 2
O2 O 0.631(3) 0.193(3) 0.460(9) 0.14(2) Uiso 0.048(3) 1 d P B 2
H2 H 0.6346(7) 0.0050(7) 0.668(2) 0.027(4) Uiso 1 1 d . C 1
H4A H 0.5324(7) -0.0127(7) 0.437(2) 0.029(4) Uiso 1 1 d . D 1
H4B H 0.5801(7) -0.0192(7) 0.437(2) 0.031(4) Uiso 1 1 d . E 1
H6A H 0.5134(8) 0.1082(8) 1.248(2) 0.042(5) Uiso 1 1 d . F 1
H6B H 0.5607(9) 0.1152(9) 1.355(3) 0.063(7) Uiso 1 1 d . G 1

loop_
_atom_site_aniso_label
_atom_site_aniso_U_11
_atom_site_aniso_U_22
_atom_site_aniso_U_33
_atom_site_aniso_U_23
_atom_site_aniso_U_13
_atom_site_aniso_U_12
C1 0.0172(5) 0.0192(6) 0.0155(5) -0.0012(4) -0.0011(4) 0.0087(5)
C2 0.0166(5) 0.0150(5) 0.0157(5) 0.0011(4) -0.0006(4) 0.0060(4)
C3 0.0179(5) 0.0203(6) 0.0143(5) -0.0021(4) -0.0015(4) 0.0084(5)
C4 0.0198(6) 0.0242(6) 0.0151(6) -0.0037(4) -0.0018(4) 0.0099(5)
C5 0.0207(6) 0.0276(6) 0.0162(6) -0.0053(5) -0.0011(4) 0.0105(5)
C6 0.0173(5) 0.0219(6) 0.0159(5) -0.0030(4) -0.0004(4) 0.0094(5)
C7 0.0206(6) 0.0225(6) 0.0184(6) -0.0011(5) 0.0003(5) 0.0087(5)
C8 0.0199(6) 0.0390(8) 0.0237(6) -0.0116(5) -0.0052(5) 0.0180(6)
C9 0.0373(8) 0.0457(9) 0.0406(9) -0.0090(7) -0.0116(7) 0.0285(7)
C10 0.0593(12) 0.0536(11) 0.0497(11) 0.0053(9) 0.0012(9) 0.0327(10)
C11 0.0844(18) 0.0623(15) 0.102(2) 0.0320(15) 0.0051(16) 0.0351(14)
N1 0.0185(5) 0.0266(5) 0.0155(5) -0.0058(4) -0.0029(4) 0.0128(4)
N2 0.0166(5) 0.0217(5) 0.0167(5) -0.0029(4) -0.0010(4) 0.0111(4)
N3 0.0199(5) 0.0303(6) 0.0165(5) -0.0081(4) -0.0031(4) 0.0144(4)
N4 0.0211(5) 0.0324(6) 0.0166(5) -0.0078(4) -0.0034(4) 0.0170(5)
N5 0.0284(6) 0.0344(7) 0.0245(6) -0.0051(5) -0.0086(5) 0.0124(5)
N6 0.0290(6) 0.0509(8) 0.0220(6) -0.0164(5) -0.0045(5) 0.0235(6)
O1 0.0173(4) 0.0216(4) 0.0206(4) -0.0007(3) -0.0039(3) 0.0097(3)

loop_
_atom_type_symbol
_atom_type_description
_atom_type_scat_dispersion_real
_atom_type_scat_dispersion_imag
_atom_type_scat_source
C C 0.0033 0.0016 'International Tables Vol C Tables 4.2.6.8 and 6.1.1.4'
H H 0.0000 0.0000 'International Tables Vol C Tables 4.2.6.8 and 6.1.1.4'
N N 0.0061 0.0033 'International Tables Vol C Tables 4.2.6.8 and 6.1.1.4'
O O 0.0106 0.0060 'International Tables Vol C Tables 4.2.6.8 and 6.1.1.4'

loop_
_geom_angle_atom_site_label_1
_geom_angle_atom_site_label_2
_geom_angle_atom_site_label_3
_geom_angle
N1 C1 N4 120.14(11)
N1 C1 N2 122.66(11)
N4 C1 N2 117.19(11)
O1 C2 N2 119.16(11)
O1 C2 C3 127.90(11)
N2 C2 C3 112.94(10)
C6 C3 C2 118.10(11)
C6 C3 C4 107.24(10)
C2 C3 C4 134.61(11)
C5 C4 C7 122.03(11)
C5 C4 C3 106.23(10)
C7 C4 C3 131.67(12)
N6 C5 N3 122.11(12)
N6 C5 C4 128.52(12)
N3 C5 C4 109.31(11)
N1 C6 N3 123.58(11)
N1 C6 C3 127.89(11)
N3 C6 C3 108.53(10)
N5 C7 C4 175.39(15)
N3 C8 C9 111.93(11)
N3 C8 H8A 109.2
C9 C8 H8A 109.2
N3 C8 H8B 109.2
C9 C8 H8B 109.2
H8A C8 H8B 107.9
C10 C9 C8 113.80(14)
C10 C9 H9A 108.8
C8 C9 H9A 108.8
C10 C9 H9B 108.8
C8 C9 H9B 108.8
H9A C9 H9B 107.7
C9 C10 C11 112.42(19)
C9 C10 H10A 109.1
C11 C10 H10A 109.1
C9 C10 H10B 109.1
C11 C10 H10B 109.1
H10A C10 H10B 107.9
C1 N1 C6 113.37(10)
C1 N2 C2 124.98(10)
C1 N2 H2 118.8(11)
C2 N2 H2 116.2(11)
C5 N3 C6 108.69(10)
C5 N3 C8 124.54(10)
C6 N3 C8 126.33(10)
C1 N4 H4A 118.8(12)
C1 N4 H4B 120.7(11)
H4A N4 H4B 119.7(16)
C5 N6 H6A 119.3(12)
C5 N6 H6B 116.3(15)
H6A N6 H6B 116(2)
N7 C12 H12A 109.5
N7 C12 H12B 109.5
H12A C12 H12B 109.5
N7 C12 H12C 109.4
H12A C12 H12C 109.5
H12B C12 H12C 109.5
C12 N7 C13 120.0(6)
C12 N7 C14 120.0(6)
C13 N7 C14 120.0(6)
N7 C13 H13A 109.5
N7 C13 H13B 109.7
H13A C13 H13B 109.5
N7 C13 H13C 109.3
H13A C13 H13C 109.5
H13B C13 H13C 109.5
O2 C14 N7 109(5)
O2 C14 H14 125.7
N7 C14 H14 125.7

loop_
_geom_bond_atom_site_label_1
_geom_bond_atom_site_label_2
_geom_bond_distance
C1 N1 1.3196(15)
C1 N4 1.3338(15)
C1 N2 1.3618(15)
C2 O1 1.2407(14)
C2 N2 1.3899(15)
C2 C3 1.4000(17)
C3 C6 1.3774(16)
C3 C4 1.4377(16)
C4 C5 1.3761(18)
C4 C7 1.3975(17)
C5 N6 1.3504(17)
C5 N3 1.3714(16)
C6 N1 1.3494(15)
C6 N3 1.3737(15)
C7 N5 1.1437(17)
C8 N3 1.4553(16)
C8 C9 1.516(2)
C8 H8A 0.9900
C8 H8B 0.9900
C9 C10 1.505(3)
C9 H9A 0.9900
C9 H9B 0.9900
C10 C11 1.519(3)
C10 H10A 0.9900
C10 H10B 0.9900
C11 H11A 0.9800
C11 H11B 0.9800
C11 H11C 0.9800
N2 H2 0.865(17)
N4 H4A 0.847(18)
N4 H4B 0.863(18)
N6 H6A 0.90(2)
N6 H6B 0.89(2)
C12 N7 1.51(4)
C12 H12A 0.9800
C12 H12B 0.9800
C12 H12C 0.9800
N7 C13 1.51(4)
N7 C14 1.51(4)
C13 H13A 0.9800
C13 H13B 0.9800
C13 H13C 0.9800
C14 O2 1.41(9)
C14 H14 0.9500

loop_
_geom_torsion_atom_site_label_1
_geom_torsion_atom_site_label_2
_geom_torsion_atom_site_label_3
_geom_torsion_atom_site_label_4
_geom_torsion
O1 C2 C3 C6 177.93(12)
N2 C2 C3 C6 -1.64(16)
O1 C2 C3 C4 0.9(2)
N2 C2 C3 C4 -178.71(13)
C6 C3 C4 C5 -0.09(14)
C2 C3 C4 C5 177.20(14)
C6 C3 C4 C7 -177.18(14)
C2 C3 C4 C7 0.1(3)
C7 C4 C5 N6 0.3(2)
C3 C4 C5 N6 -177.17(14)
C7 C4 C5 N3 177.39(12)
C3 C4 C5 N3 -0.05(15)
C2 C3 C6 N1 2.7(2)
C4 C3 C6 N1 -179.48(12)
C2 C3 C6 N3 -177.62(11)
C4 C3 C6 N3 0.20(14)
C5 C4 C7 N5 -12(2)
C3 C4 C7 N5 164.9(18)
N3 C8 C9 C10 69.69(17)
C8 C9 C10 C11 179.61(17)
N4 C1 N1 C6 177.80(11)
N2 C1 N1 C6 -1.06(17)
N3 C6 N1 C1 179.10(12)
C3 C6 N1 C1 -1.27(19)
N1 C1 N2 C2 1.96(19)
N4 C1 N2 C2 -176.94(11)
O1 C2 N2 C1 179.94(11)
C3 C2 N2 C1 -0.45(17)
N6 C5 N3 C6 177.51(13)
C4 C5 N3 C6 0.18(15)
N6 C5 N3 C8 4.7(2)
C4 C5 N3 C8 -172.60(12)
N1 C6 N3 C5 179.46(12)
C3 C6 N3 C5 -0.23(15)
N1 C6 N3 C8 -7.9(2)
C3 C6 N3 C8 172.38(12)
C9 C8 N3 C5 74.54(17)
C9 C8 N3 C6 -96.95(15)
C12 N7 C14 O2 165(6)
C13 N7 C14 O2 -13(20)
